data_4333251
loop_
_publ_author_name
'Thomas, Kolle E.'
'Conradie, Jeanet'
'Hansen, Lars Kristian'
'Ghosh, Abhik'

_publ_section_title
;
 Corroles Cannot Ruffle
;
_journal_coden_ASTM INOCAJ
_journal_issue 8
_journal_name_full 'Inorganic Chemistry'
_journal_page_first 3247
_journal_page_last 3251
_journal_paper_doi 10.1021/ic1017032
_journal_volume 50
_journal_year 2011
_chemical_formula_sum 'C40 H23 Co F9 N4 P'
_chemical_formula_weight 820.54
_space_group_IT_number 2
_symmetry_cell_setting triclinic
_symmetry_Int_Tables_number 2
_symmetry_space_group_name_Hall '-P 1'
_symmetry_space_group_name_H-M 'P -1'
_cell_angle_alpha 111.105(2)
_cell_angle_beta 90.5271(19)
_cell_angle_gamma 103.6385(13)
_cell_formula_units_Z 4
_cell_length_a 13.2837(14)
_cell_length_b 16.1744(18)
_cell_length_c 17.2619(18)
_cell_measurement_reflns_used 8349
_cell_measurement_temperature 293.1
_cell_measurement_theta_max 30.4
_cell_measurement_theta_min 2.3
_cell_volume 3344.3(6)
_computing_cell_refinement CrystalClear
_computing_data_collection CrystalClear
_computing_data_reduction CrystalStructure
_computing_publication_material 'CrystalStructure 3.7.0'
_computing_structure_refinement CRYSTALS
_computing_structure_solution SIR92
_diffrn_detector_area_resol_mean 7.31
_diffrn_measured_fraction_theta_full 0.834
_diffrn_measured_fraction_theta_max 0.834
_diffrn_measurement_device_type 'Rigaku Saturn'
_diffrn_measurement_method \w
_diffrn_radiation_type 'Mo K\a'
_diffrn_radiation_wavelength 0.71070
_diffrn_reflns_av_R_equivalents 0.017
_diffrn_reflns_limit_h_max 14
_diffrn_reflns_limit_h_min -18
_diffrn_reflns_limit_k_max 22
_diffrn_reflns_limit_k_min -20
_diffrn_reflns_limit_l_max 23
_diffrn_reflns_limit_l_min -22
_diffrn_reflns_number 31388
_diffrn_reflns_theta_full 30.50
_diffrn_reflns_theta_max 30.50
_exptl_absorpt_coefficient_mu 0.650
_exptl_absorpt_correction_T_max 0.722
_exptl_absorpt_correction_T_min 0.670
_exptl_absorpt_correction_type multi-scan
_exptl_absorpt_process_details 'Jacobson, R. (1998) Private communication'
_exptl_crystal_colour colorless
_exptl_crystal_density_diffrn 1.630
_exptl_crystal_density_method 'not measured'
_exptl_crystal_description prism
_exptl_crystal_F_000 1656.00
_exptl_crystal_size_max 0.60
_exptl_crystal_size_mid 0.60
_exptl_crystal_size_min 0.50
_refine_diff_density_max 1.13
_refine_diff_density_min -0.77
_refine_ls_extinction_method none
_refine_ls_goodness_of_fit_ref 1.029
_refine_ls_hydrogen_treatment refall
_refine_ls_number_parameters 1037
_refine_ls_number_reflns 13438
_refine_ls_R_factor_gt 0.0507
_refine_ls_shift/su_max 0.0248
_refine_ls_structure_factor_coef F
_refine_ls_weighting_details
;
    Chebychev polynomial with 3 parameters (Carruthers & Watkin, 1979)
    15.1237    -1.6163    10.2889
;
_refine_ls_weighting_scheme calc
_refine_ls_wR_factor_ref 0.0625
_reflns_number_gt 13369
_reflns_number_total 16982
_reflns_threshold_expression F^2^>2.0\s(F^2^)
_cod_duplicate_entry 4324827
_cod_data_source_file ic1017032sup1.cif
_cod_data_source_block '__Thomas_Co_X1'
_cod_original_formula_sum 'C80 H46 Co2 F18 N8 P2 '
_cod_database_code 4333251

loop_
_symmetry_equiv_pos_site_id
_symmetry_equiv_pos_as_xyz
1 +X,+Y,+Z
2 -X,-Y,-Z

loop_
_atom_site_label
_atom_site_type_symbol
_atom_site_fract_x
_atom_site_fract_y
_atom_site_fract_z
_atom_site_U_iso_or_equiv
_atom_site_adp_type
_atom_site_occupancy
_atom_site_symmetry_multiplicity
_atom_site_calc_flag
_atom_site_refinement_flags
Co(1) Co 0.96375(2) 0.09853(2) 0.91897(2) 0.03179(6) Uani 1.00 1 d .
Co(2) Co 0.56261(2) 0.40930(2) 0.56314(2) 0.03611(7) Uani 1.00 1 d .
P(1) P 0.90085(4) 0.07281(4) 0.79151(3) 0.03255(12) Uani 1.00 1 d .
P(2) P 0.53886(4) 0.29030(4) 0.60188(3) 0.03254(12) Uani 1.00 1 d .
F(1) F 1.38271(16) 0.2778(2) 0.96453(17) 0.1100(9) Uani 1.00 1 d .
F(2) F 1.37089(18) 0.1762(2) 0.8419(2) 0.1085(9) Uani 1.00 1 d .
F(3) F 1.32366(18) 0.29637(19) 0.85819(16) 0.0910(8) Uani 1.00 1 d .
F(4) F 0.7948(2) 0.38729(19) 1.04494(16) 0.1075(9) Uani 1.00 1 d .
F(5) F 0.9512(3) 0.4571(2) 1.0676(4) 0.230(2) Uani 1.00 1 d .
F(6) F 0.8798(2) 0.4013(2) 1.15040(13) 0.1077(9) Uani 1.00 1 d .
F(7) F 0.55551(14) -0.0575(2) 0.90622(16) 0.0935(7) Uani 1.00 1 d .
F(8) F 0.6105(2) -0.17038(18) 0.90565(19) 0.1058(8) Uani 1.00 1 d .
F(9) F 0.59730(16) -0.0670(2) 1.02042(12) 0.0948(7) Uani 1.00 1 d .
F(10) F 0.4136(2) 0.63031(19) 0.84336(19) 0.1220(11) Uani 1.00 1 d .
F(11) F 0.2889(2) 0.5102(2) 0.7972(2) 0.1382(13) Uani 1.00 1 d .
F(12) F 0.4243(2) 0.5125(2) 0.86601(18) 0.1220(12) Uani 1.00 1 d .
F(13) F 0.9145(2) 0.5871(4) 0.7836(2) 0.1911(17) Uani 1.00 1 d .
F(14) F 0.9643(2) 0.4922(2) 0.6857(2) 0.1433(12) Uani 1.00 1 d .
F(15) F 0.9577(2) 0.6152(2) 0.6828(3) 0.1697(16) Uani 1.00 1 d .
F(16) F 0.6078(2) 0.2305(2) 0.22816(14) 0.1260(10) Uani 1.00 1 d .
F(17) F 0.7501(2) 0.3329(2) 0.26594(14) 0.1121(9) Uani 1.00 1 d .
F(18) F 0.7295(3) 0.2157(2) 0.29799(17) 0.1292(12) Uani 1.00 1 d .
N(1) N 1.08175(14) 0.05419(13) 0.88894(12) 0.0401(4) Uani 1.00 1 d .
N(2) N 1.04841(14) 0.21960(12) 0.95725(11) 0.0377(4) Uani 1.00 1 d .
N(3) N 0.84875(14) 0.12973(13) 0.97482(12) 0.0386(4) Uani 1.00 1 d .
N(4) N 0.90858(16) -0.02346(12) 0.90766(12) 0.0395(4) Uani 1.00 1 d .
N(5) N 0.69523(17) 0.41397(13) 0.52397(12) 0.0455(5) Uani 1.00 1 d .
N(6) N 0.50086(18) 0.35593(13) 0.45222(12) 0.0452(5) Uani 1.00 1 d .
N(7) N 0.42881(18) 0.42619(13) 0.58207(14) 0.0473(5) Uani 1.00 1 d .
N(8) N 0.61268(17) 0.49629(12) 0.67155(12) 0.0423(4) Uani 1.00 1 d .
C(1) C 1.0698(2) -0.03713(18) 0.86874(14) 0.0457(6) Uani 1.00 1 d .
C(2) C 1.1633(2) -0.0595(2) 0.83904(19) 0.0620(8) Uani 1.00 1 d .
C(3) C 1.2302(2) 0.0189(2) 0.84225(19) 0.0634(8) Uani 1.00 1 d .
C(4) C 1.18052(18) 0.0935(2) 0.87585(14) 0.0471(6) Uani 1.00 1 d .
C(5) C 1.21339(19) 0.1879(2) 0.90242(16) 0.0492(6) Uani 1.00 1 d .
C(6) C 1.15218(19) 0.24724(18) 0.94509(14) 0.0448(5) Uani 1.00 1 d .
C(7) C 1.1846(2) 0.3447(2) 0.98256(19) 0.0598(7) Uani 1.00 1 d .
C(8) C 1.1039(2) 0.3760(2) 1.01634(19) 0.0601(7) Uani 1.00 1 d .
C(9) C 1.0170(2) 0.29817(16) 1.00061(13) 0.0437(5) Uani 1.00 1 d .
C(10) C 0.9162(2) 0.29625(18) 1.02491(14) 0.0482(6) Uani 1.00 1 d .
C(11) C 0.8378(2) 0.21760(18) 1.01440(14) 0.0451(6) Uani 1.00 1 d .
C(12) C 0.7357(2) 0.2114(2) 1.04254(19) 0.0601(8) Uani 1.00 1 d .
C(13) C 0.6862(2) 0.1224(2) 1.0181(2) 0.0611(8) Uani 1.00 1 d .
C(14) C 0.75550(18) 0.06932(19) 0.97520(14) 0.0456(6) Uani 1.00 1 d .
C(15) C 0.7360(2) -0.0264(2) 0.94398(16) 0.0487(6) Uani 1.00 1 d .
C(16) C 0.8118(2) -0.07279(18) 0.91471(14) 0.0463(6) Uani 1.00 1 d .
C(17) C 0.8170(2) -0.16611(19) 0.89253(18) 0.0591(7) Uani 1.00 1 d .
C(18) C 0.9147(2) -0.17113(19) 0.87298(19) 0.0598(8) Uani 1.00 1 d .
C(19) C 0.9712(2) -0.08126(17) 0.88160(14) 0.0449(6) Uani 1.00 1 d .
C(20) C 1.3217(2) 0.2334(2) 0.8922(2) 0.0691(9) Uani 1.00 1 d .
C(21) C 0.8887(3) 0.3863(2) 1.0695(2) 0.0710(10) Uani 1.00 1 d .
C(22) C 0.6260(2) -0.0797(2) 0.9442(2) 0.0646(8) Uani 1.00 1 d .
C(23) C 0.8981(2) -0.11345(17) 0.70917(14) 0.0433(5) Uani 1.00 1 d .
C(24) C 0.9340(2) -0.1846(2) 0.65395(18) 0.0578(7) Uani 1.00 1 d .
C(25) C 1.0118(3) -0.1664(2) 0.6054(2) 0.0739(10) Uani 1.00 1 d .
C(26) C 1.0535(2) -0.0782(2) 0.6117(2) 0.0717(10) Uani 1.00 1 d .
C(27) C 1.0182(2) -0.0063(2) 0.66595(17) 0.0524(7) Uani 1.00 1 d .
C(28) C 0.93921(18) -0.02344(16) 0.71553(13) 0.0385(5) Uani 1.00 1 d .
C(29) C 0.93630(18) 0.16157(16) 0.74630(13) 0.0387(5) Uani 1.00 1 d .
C(30) C 1.0098(2) 0.2437(2) 0.78300(18) 0.0538(7) Uani 1.00 1 d .
C(31) C 1.0330(2) 0.3056(2) 0.7429(2) 0.0715(10) Uani 1.00 1 d .
C(32) C 0.9833(2) 0.2841(2) 0.6647(2) 0.0667(9) Uani 1.00 1 d .
C(33) C 0.9087(2) 0.2028(2) 0.62777(19) 0.0607(8) Uani 1.00 1 d .
C(34) C 0.8845(2) 0.1417(2) 0.66823(17) 0.0534(7) Uani 1.00 1 d .
C(35) C 0.75892(17) 0.05072(16) 0.77894(13) 0.0370(5) Uani 1.00 1 d .
C(36) C 0.68981(19) -0.03364(19) 0.73388(17) 0.0472(6) Uani 1.00 1 d .
C(37) C 0.5843(2) -0.0406(2) 0.7257(2) 0.0585(7) Uani 1.00 1 d .
C(38) C 0.5462(2) 0.0356(2) 0.7619(2) 0.0633(9) Uani 1.00 1 d .
C(39) C 0.6132(2) 0.1189(2) 0.8070(2) 0.0596(8) Uani 1.00 1 d .
C(40) C 0.7194(2) 0.12723(19) 0.81562(17) 0.0486(6) Uani 1.00 1 d .
C(41) C 0.3560(2) 0.38762(18) 0.5146(2) 0.0541(7) Uani 1.00 1 d .
C(42) C 0.2575(2) 0.3987(2) 0.5423(3) 0.0768(11) Uani 1.00 1 d .
C(43) C 0.2722(2) 0.4426(2) 0.6256(3) 0.0797(12) Uani 1.00 1 d .
C(44) C 0.3817(2) 0.46107(19) 0.6526(2) 0.0574(8) Uani 1.00 1 d .
C(45) C 0.4429(2) 0.5077(2) 0.7280(2) 0.0612(8) Uani 1.00 1 d .
C(46) C 0.5523(2) 0.52766(17) 0.73550(17) 0.0527(7) Uani 1.00 1 d .
C(47) C 0.6207(3) 0.5841(2) 0.80970(19) 0.0688(9) Uani 1.00 1 d .
C(48) C 0.7184(3) 0.5864(2) 0.7918(2) 0.0666(9) Uani 1.00 1 d .
C(49) C 0.7158(2) 0.52975(16) 0.70525(17) 0.0486(6) Uani 1.00 1 d .
C(50) C 0.7980(2) 0.50838(18) 0.65862(19) 0.0533(7) Uani 1.00 1 d .
C(51) C 0.7888(2) 0.45443(19) 0.57336(19) 0.0520(7) Uani 1.00 1 d .
C(52) C 0.8708(2) 0.4359(2) 0.5213(2) 0.0720(10) Uani 1.00 1 d .
C(53) C 0.8272(2) 0.3856(2) 0.4431(2) 0.0753(11) Uani 1.00 1 d .
C(54) C 0.7161(2) 0.3712(2) 0.44224(18) 0.0559(7) Uani 1.00 1 d .
C(55) C 0.6420(2) 0.3251(2) 0.37245(17) 0.0601(8) Uani 1.00 1 d .
C(56) C 0.5365(2) 0.31907(19) 0.37597(16) 0.0552(7) Uani 1.00 1 d .
C(57) C 0.4478(3) 0.2858(2) 0.3140(2) 0.0725(10) Uani 1.00 1 d .
C(58) C 0.3641(3) 0.3047(2) 0.3532(2) 0.0711(10) Uani 1.00 1 d .
C(59) C 0.3971(2) 0.34898(18) 0.4402(2) 0.0543(7) Uani 1.00 1 d .
C(60) C 0.3925(3) 0.5398(2) 0.8082(2) 0.0865(13) Uani 1.00 1 d .
C(61) C 0.9069(2) 0.5476(2) 0.7016(2) 0.0719(10) Uani 1.00 1 d .
C(62) C 0.6818(4) 0.2773(2) 0.2915(2) 0.0845(12) Uani 1.00 1 d .
C(63) C 0.40045(17) 0.23235(14) 0.59089(13) 0.0373(5) Uani 1.00 1 d .
C(64) C 0.3516(2) 0.18857(18) 0.51049(17) 0.0472(6) Uani 1.00 1 d .
C(65) C 0.2463(2) 0.1451(2) 0.4958(2) 0.0574(7) Uani 1.00 1 d .
C(66) C 0.1890(2) 0.1442(2) 0.5610(2) 0.0668(9) Uani 1.00 1 d .
C(67) C 0.2367(2) 0.1839(3) 0.6404(2) 0.0969(12) Uani 1.00 1 d .
C(68) C 0.3425(2) 0.2277(2) 0.6554(2) 0.0804(9) Uani 1.00 1 d .
C(69) C 0.59947(18) 0.32507(14) 0.70803(14) 0.0400(5) Uani 1.00 1 d .
C(70) C 0.5505(2) 0.3572(2) 0.77958(17) 0.0543(7) Uani 1.00 1 d .
C(71) C 0.6041(3) 0.3845(2) 0.8576(2) 0.0774(10) Uani 1.00 1 d .
C(72) C 0.7068(3) 0.3826(2) 0.8647(2) 0.0853(12) Uani 1.00 1 d .
C(73) C 0.7570(2) 0.3547(2) 0.7944(2) 0.0763(11) Uani 1.00 1 d .
C(74) C 0.7042(2) 0.3252(2) 0.7163(2) 0.0550(7) Uani 1.00 1 d .
C(75) C 0.59143(17) 0.19242(14) 0.54686(14) 0.0379(5) Uani 1.00 1 d .
C(76) C 0.5895(2) 0.12817(18) 0.58417(19) 0.0516(7) Uani 1.00 1 d .
C(77) C 0.6252(2) 0.05120(19) 0.5434(2) 0.0586(8) Uani 1.00 1 d .
C(78) C 0.6619(2) 0.03702(19) 0.4670(2) 0.0574(7) Uani 1.00 1 d .
C(79) C 0.6629(2) 0.0992(2) 0.4298(2) 0.0626(8) Uani 1.00 1 d .
C(80) C 0.6279(2) 0.17684(19) 0.46976(17) 0.0514(7) Uani 1.00 1 d .
H(1) H 0.4803 0.3603 0.7747 0.062 Uiso 1.00 1 c R
H(2) H 0.5641 0.1378 0.6371 0.065 Uiso 1.00 1 c R
H(3) H 0.6285 0.2196 0.4437 0.065 Uiso 1.00 1 c R
H(4) H 0.6239 0.0078 0.5689 0.072 Uiso 1.00 1 c R
H(5) H 0.2954 0.2912 0.3280 0.084 Uiso 1.00 1 c R
H(6) H 0.7388 0.3050 0.6677 0.064 Uiso 1.00 1 c R
H(7) H 0.3910 0.1884 0.4648 0.057 Uiso 1.00 1 c R
H(8) H 0.5996 0.6148 0.8626 0.080 Uiso 1.00 1 c R
H(9) H 0.2135 0.1159 0.4401 0.068 Uiso 1.00 1 c R
H(10) H 0.4487 0.2561 0.2556 0.084 Uiso 1.00 1 c R
H(11) H 0.7431 0.4012 0.9183 0.097 Uiso 1.00 1 c R
H(12) H 0.8629 0.3627 0.3957 0.093 Uiso 1.00 1 c R
H(13) H 0.6883 0.0892 0.3767 0.077 Uiso 1.00 1 c R
H(14) H 0.8283 0.3548 0.7996 0.089 Uiso 1.00 1 c R
H(15) H 0.9432 0.4558 0.5395 0.088 Uiso 1.00 1 c R
H(16) H 0.1164 0.1154 0.5510 0.077 Uiso 1.00 1 c R
H(17) H 0.1936 0.3788 0.5079 0.096 Uiso 1.00 1 c R
H(18) H 0.6864 -0.0158 0.4399 0.068 Uiso 1.00 1 c R
H(19) H 0.2200 0.4589 0.6611 0.100 Uiso 1.00 1 c R
H(20) H 0.7795 0.6192 0.8295 0.074 Uiso 1.00 1 c R
H(21) H 0.3751 0.2551 0.7110 0.080 Uiso 1.00 1 c R
H(22) H 0.5700 0.4049 0.9064 0.086 Uiso 1.00 1 c R
H(23) H 0.1974 0.1821 0.6857 0.098 Uiso 1.00 1 c R
H(24) H 0.8452 -0.1261 0.7430 0.052 Uiso 1.00 1 c R
H(25) H 0.7656 0.1851 0.8467 0.058 Uiso 1.00 1 c R
H(26) H 1.0475 0.0548 0.6699 0.063 Uiso 1.00 1 c R
H(27) H 0.8733 0.1888 0.5747 0.079 Uiso 1.00 1 c R
H(28) H 0.8324 0.0858 0.6428 0.065 Uiso 1.00 1 c R
H(29) H 1.1070 -0.0660 0.5782 0.087 Uiso 1.00 1 c R
H(30) H 1.0443 0.2586 0.8366 0.065 Uiso 1.00 1 c R
H(31) H 1.1038 0.4383 1.0452 0.067 Uiso 1.00 1 c R
H(32) H 0.6169 0.0981 1.0272 0.074 Uiso 1.00 1 c R
H(33) H 1.0009 0.3256 0.6367 0.087 Uiso 1.00 1 c R
H(34) H 1.2523 0.3813 0.9834 0.066 Uiso 1.00 1 c R
H(35) H 1.1758 -0.1187 0.8206 0.075 Uiso 1.00 1 c R
H(36) H 0.9049 -0.2459 0.6495 0.068 Uiso 1.00 1 c R
H(37) H 1.0840 0.3622 0.7686 0.085 Uiso 1.00 1 c R
H(38) H 0.7085 0.2617 1.0729 0.075 Uiso 1.00 1 c R
H(39) H 0.9406 -0.2243 0.8567 0.072 Uiso 1.00 1 c R
H(40) H 0.5374 -0.0982 0.6947 0.067 Uiso 1.00 1 c R
H(41) H 0.7613 -0.2157 0.8916 0.068 Uiso 1.00 1 c R
H(42) H 1.2985 0.0248 0.8254 0.078 Uiso 1.00 1 c R
H(43) H 0.7154 -0.0862 0.7085 0.055 Uiso 1.00 1 c R
H(44) H 0.4735 0.0301 0.7557 0.078 Uiso 1.00 1 c R
H(45) H 0.5868 0.1711 0.8322 0.074 Uiso 1.00 1 c R
H(46) H 1.0363 -0.2151 0.5680 0.089 Uiso 1.00 1 c R

loop_
_atom_site_aniso_label
_atom_site_aniso_U_11
_atom_site_aniso_U_22
_atom_site_aniso_U_33
_atom_site_aniso_U_12
_atom_site_aniso_U_13
_atom_site_aniso_U_23
Co(1) 0.02986(12) 0.03416(13) 0.03021(12) 0.00820(10) 0.00552(10) 0.01063(10)
Co(2) 0.04219(16) 0.03040(13) 0.03715(14) 0.00808(11) 0.00839(12) 0.01490(11)
P(1) 0.0310(2) 0.0346(2) 0.0316(2) 0.00845(19) 0.00488(18) 0.0117(2)
P(2) 0.0345(2) 0.0302(2) 0.0340(2) 0.00822(19) 0.00604(19) 0.01319(19)
F(1) 0.0445(10) 0.167(2) 0.0951(17) -0.0219(13) -0.0131(10) 0.0527(17)
F(2) 0.0600(12) 0.133(2) 0.139(2) 0.0292(13) 0.0573(14) 0.0550(18)
F(3) 0.0731(13) 0.1168(19) 0.0953(16) 0.0071(12) 0.0361(11) 0.0639(15)
F(4) 0.146(2) 0.1030(18) 0.0848(15) 0.0889(18) -0.0081(15) 0.0125(13)
F(5) 0.218(4) 0.0721(18) 0.447(8) 0.084(2) 0.227(5) 0.117(3)
F(6) 0.135(2) 0.118(2) 0.0571(11) 0.0797(18) -0.0077(12) -0.0122(12)
F(7) 0.0450(9) 0.146(2) 0.0916(15) -0.0095(11) -0.0056(9) 0.0679(16)
F(8) 0.0787(15) 0.0772(15) 0.124(2) -0.0275(12) 0.0099(14) 0.0238(14)
F(9) 0.0585(11) 0.151(2) 0.0636(11) -0.0199(12) 0.0106(9) 0.0565(13)
F(10) 0.185(3) 0.0867(17) 0.1047(19) 0.080(2) 0.071(2) 0.0180(14)
F(11) 0.110(2) 0.168(3) 0.133(2) 0.058(2) 0.080(2) 0.036(2)
F(12) 0.177(3) 0.144(2) 0.0953(18) 0.096(2) 0.086(2) 0.0670(18)
F(13) 0.084(2) 0.309(6) 0.104(2) 0.041(2) -0.0340(18) -0.005(3)
F(14) 0.104(2) 0.0846(17) 0.201(3) 0.0439(16) -0.070(2) -0.0035(19)
F(15) 0.0675(16) 0.094(2) 0.342(6) -0.0255(14) -0.042(2) 0.105(3)
F(16) 0.162(2) 0.122(2) 0.0493(12) 0.005(2) 0.0289(15) -0.0003(13)
F(17) 0.146(2) 0.121(2) 0.0691(13) 0.0195(18) 0.0606(15) 0.0424(14)
F(18) 0.223(3) 0.111(2) 0.0811(16) 0.094(2) 0.077(2) 0.0335(15)
N(1) 0.0342(8) 0.0478(10) 0.0362(8) 0.0153(7) 0.0021(6) 0.0102(7)
N(2) 0.0372(8) 0.0395(9) 0.0332(8) 0.0071(7) 0.0056(6) 0.0115(7)
N(3) 0.0364(8) 0.0430(9) 0.0374(9) 0.0122(7) 0.0113(7) 0.0148(7)
N(4) 0.0435(9) 0.0375(9) 0.0367(8) 0.0079(7) 0.0029(7) 0.0148(7)
N(5) 0.0502(11) 0.0413(10) 0.0449(10) 0.0067(8) 0.0150(8) 0.0189(8)
N(6) 0.0544(11) 0.0404(10) 0.0425(10) 0.0076(8) 0.0022(8) 0.0204(8)
N(7) 0.0496(11) 0.0383(9) 0.0615(12) 0.0173(8) 0.0118(9) 0.0231(9)
N(8) 0.0534(11) 0.0299(8) 0.0413(9) 0.0087(7) 0.0096(8) 0.0118(7)
C(1) 0.0530(13) 0.0475(12) 0.0367(10) 0.0249(10) -0.0002(9) 0.0083(9)
C(2) 0.0634(17) 0.0730(19) 0.0503(14) 0.0411(16) 0.0036(12) 0.0089(13)
C(3) 0.0464(14) 0.095(2) 0.0527(15) 0.0390(16) 0.0151(11) 0.0188(15)
C(4) 0.0348(10) 0.0696(16) 0.0353(10) 0.0190(10) 0.0056(8) 0.0143(10)
C(5) 0.0340(10) 0.0720(17) 0.0397(11) 0.0072(10) 0.0064(8) 0.0225(11)
C(6) 0.0372(10) 0.0537(13) 0.0377(10) -0.0003(9) 0.0019(8) 0.0177(9)
C(7) 0.0541(15) 0.0555(15) 0.0554(15) -0.0096(12) -0.0028(12) 0.0188(12)
C(8) 0.0745(19) 0.0400(13) 0.0519(14) 0.0003(12) 0.0027(13) 0.0103(11)
C(9) 0.0556(13) 0.0359(10) 0.0352(10) 0.0093(9) 0.0065(9) 0.0095(8)
C(10) 0.0640(15) 0.0454(12) 0.0394(11) 0.0236(11) 0.0151(10) 0.0144(9)
C(11) 0.0512(13) 0.0508(13) 0.0379(10) 0.0240(10) 0.0157(9) 0.0147(9)
C(12) 0.0558(15) 0.077(2) 0.0543(15) 0.0335(14) 0.0248(12) 0.0209(14)
C(13) 0.0402(12) 0.087(2) 0.0588(16) 0.0209(13) 0.0220(11) 0.0272(15)
C(14) 0.0336(10) 0.0610(14) 0.0416(11) 0.0076(9) 0.0114(8) 0.0212(10)
C(15) 0.0408(11) 0.0585(14) 0.0417(11) -0.0023(10) 0.0054(9) 0.0219(10)
C(16) 0.0506(13) 0.0449(12) 0.0380(11) -0.0026(10) -0.0006(9) 0.0185(9)
C(17) 0.081(2) 0.0405(13) 0.0496(14) -0.0007(12) -0.0030(13) 0.0195(11)
C(18) 0.090(2) 0.0412(13) 0.0494(14) 0.0199(13) -0.0019(13) 0.0163(11)
C(19) 0.0577(14) 0.0408(11) 0.0369(10) 0.0186(10) -0.0030(9) 0.0117(9)
C(20) 0.0416(14) 0.098(2) 0.0656(18) 0.0065(15) 0.0134(12) 0.0354(18)
C(21) 0.090(2) 0.0571(17) 0.073(2) 0.0359(17) 0.0248(18) 0.0210(15)
C(22) 0.0471(14) 0.082(2) 0.0537(15) -0.0109(14) 0.0024(11) 0.0305(15)
C(23) 0.0488(12) 0.0434(11) 0.0372(10) 0.0152(9) 0.0011(9) 0.0122(9)
C(24) 0.0725(18) 0.0459(13) 0.0518(14) 0.0239(13) 0.0002(13) 0.0094(11)
C(25) 0.086(2) 0.074(2) 0.0622(18) 0.0479(19) 0.0204(16) 0.0085(15)
C(26) 0.071(2) 0.080(2) 0.0648(19) 0.0361(17) 0.0345(16) 0.0174(16)
C(27) 0.0495(13) 0.0566(15) 0.0511(13) 0.0194(11) 0.0183(11) 0.0160(11)
C(28) 0.0388(10) 0.0429(11) 0.0334(9) 0.0146(8) 0.0048(7) 0.0111(8)
C(29) 0.0389(10) 0.0414(11) 0.0401(10) 0.0120(8) 0.0080(8) 0.0189(8)
C(30) 0.0556(14) 0.0526(14) 0.0530(14) -0.0001(11) -0.0013(11) 0.0282(12)
C(31) 0.078(2) 0.0585(17) 0.076(2) -0.0049(15) -0.0003(17) 0.0375(16)
C(32) 0.081(2) 0.0678(19) 0.0693(19) 0.0181(16) 0.0155(16) 0.0472(16)
C(33) 0.0723(18) 0.0742(19) 0.0508(14) 0.0246(15) 0.0084(13) 0.0374(14)
C(34) 0.0601(15) 0.0558(14) 0.0461(13) 0.0073(12) -0.0003(11) 0.0260(11)
C(35) 0.0333(9) 0.0436(11) 0.0360(9) 0.0113(8) 0.0047(7) 0.0163(8)
C(36) 0.0393(11) 0.0491(13) 0.0491(12) 0.0100(9) 0.0019(9) 0.0146(10)
C(37) 0.0390(12) 0.0594(16) 0.0690(17) 0.0022(11) -0.0027(11) 0.0212(13)
C(38) 0.0345(12) 0.086(2) 0.0745(19) 0.0170(13) 0.0076(12) 0.0353(17)
C(39) 0.0430(13) 0.0708(18) 0.0701(18) 0.0268(13) 0.0102(12) 0.0244(15)
C(40) 0.0404(11) 0.0516(13) 0.0526(13) 0.0175(10) 0.0053(10) 0.0146(11)
C(41) 0.0494(13) 0.0415(12) 0.0778(18) 0.0134(10) -0.0003(12) 0.0287(12)
C(42) 0.0526(17) 0.0612(19) 0.125(3) 0.0232(14) 0.0048(18) 0.040(2)
C(43) 0.0547(17) 0.065(2) 0.131(3) 0.0315(15) 0.031(2) 0.039(2)
C(44) 0.0594(16) 0.0436(13) 0.0785(19) 0.0254(12) 0.0253(14) 0.0254(13)
C(45) 0.079(2) 0.0452(13) 0.0667(17) 0.0289(14) 0.0317(15) 0.0204(12)
C(46) 0.0780(18) 0.0334(11) 0.0471(13) 0.0195(11) 0.0194(12) 0.0120(9)
C(47) 0.109(2) 0.0443(14) 0.0465(14) 0.0193(16) 0.0144(16) 0.0087(11)
C(48) 0.094(2) 0.0420(14) 0.0499(15) 0.0056(14) -0.0072(15) 0.0087(11)
C(49) 0.0589(14) 0.0318(10) 0.0497(13) 0.0008(9) -0.0009(10) 0.0159(9)
C(50) 0.0510(14) 0.0404(12) 0.0632(16) 0.0008(10) -0.0028(11) 0.0205(11)
C(51) 0.0454(13) 0.0491(13) 0.0625(15) 0.0056(10) 0.0124(11) 0.0257(12)
C(52) 0.0465(15) 0.081(2) 0.092(2) 0.0113(15) 0.0249(16) 0.039(2)
C(53) 0.069(2) 0.079(2) 0.083(2) 0.0204(17) 0.0441(18) 0.0349(19)
C(54) 0.0674(17) 0.0492(13) 0.0523(14) 0.0125(12) 0.0299(13) 0.0214(11)
C(55) 0.088(2) 0.0487(14) 0.0425(13) 0.0102(13) 0.0230(13) 0.0199(11)
C(56) 0.084(2) 0.0431(12) 0.0369(11) 0.0074(12) 0.0051(11) 0.0192(10)
C(57) 0.108(2) 0.0540(16) 0.0490(15) 0.0015(17) -0.0139(17) 0.0238(13)
C(58) 0.088(2) 0.0503(15) 0.071(2) 0.0018(15) -0.0258(18) 0.0290(15)
C(59) 0.0594(15) 0.0405(12) 0.0648(16) 0.0066(11) -0.0107(12) 0.0260(11)
C(60) 0.108(3) 0.083(2) 0.083(2) 0.055(2) 0.053(2) 0.029(2)
C(61) 0.0570(17) 0.0585(18) 0.085(2) 0.0047(14) -0.0065(16) 0.0156(16)
C(62) 0.123(3) 0.077(2) 0.0509(18) 0.023(2) 0.036(2) 0.0212(16)
C(63) 0.0352(9) 0.0335(9) 0.0425(10) 0.0079(7) 0.0055(8) 0.0141(8)
C(64) 0.0480(12) 0.0469(12) 0.0477(12) 0.0046(10) 0.0009(10) 0.0236(10)
C(65) 0.0485(14) 0.0559(15) 0.0650(17) -0.0006(11) -0.0142(12) 0.0287(13)
C(66) 0.0362(12) 0.0588(17) 0.096(2) 0.0049(11) 0.0044(13) 0.0227(16)
C(67) 0.059(2) 0.107(3) 0.080(2) -0.0145(19) 0.0337(18) 0.004(2)
C(68) 0.0568(17) 0.095(2) 0.0477(15) -0.0187(16) 0.0188(13) 0.0019(15)
C(69) 0.0432(11) 0.0341(10) 0.0415(11) 0.0048(8) -0.0013(8) 0.0162(8)
C(70) 0.0627(16) 0.0515(14) 0.0409(12) 0.0054(11) 0.0030(11) 0.0141(10)
C(71) 0.104(2) 0.072(2) 0.0386(14) -0.0017(19) -0.0032(15) 0.0157(13)
C(72) 0.111(3) 0.070(2) 0.063(2) -0.006(2) -0.041(2) 0.0290(17)
C(73) 0.069(2) 0.067(2) 0.087(2) 0.0045(16) -0.0323(18) 0.0293(18)
C(74) 0.0465(13) 0.0523(14) 0.0618(16) 0.0075(11) -0.0083(11) 0.0195(12)
C(75) 0.0382(10) 0.0321(9) 0.0434(11) 0.0108(8) 0.0047(8) 0.0130(8)
C(76) 0.0625(15) 0.0417(12) 0.0579(15) 0.0178(11) 0.0127(12) 0.0241(11)
C(77) 0.0712(18) 0.0388(12) 0.0704(18) 0.0207(12) 0.0028(14) 0.0215(12)
C(78) 0.0554(15) 0.0424(13) 0.0722(18) 0.0241(11) 0.0051(13) 0.0114(12)
C(79) 0.0752(19) 0.0575(16) 0.0609(17) 0.0331(15) 0.0256(14) 0.0183(13)
C(80) 0.0654(16) 0.0470(13) 0.0508(13) 0.0269(12) 0.0180(11) 0.0206(11)

loop_
_atom_type_symbol
_atom_type_description
_atom_type_scat_dispersion_real
_atom_type_scat_dispersion_imag
_atom_type_scat_source
C C 0.003 0.002
;
International Tables for Crystallography
(1992, Vol. C, Tables 4.2.6.8 and 6.1.1.4)
;
H H 0.000 0.000
;
International Tables for Crystallography
(1992, Vol. C, Table 6.1.1.4)
;
Co Co 0.349 0.972
;
International Tables for Crystallography
(1992, Vol. C, Tables 4.2.6.8 and 6.1.1.4)
;
F F 0.017 0.010
;
International Tables for Crystallography
(1992, Vol. C, Tables 4.2.6.8 and 6.1.1.4)
;
P P 0.102 0.094
;
International Tables for Crystallography
(1992, Vol. C, Tables 4.2.6.8 and 6.1.1.4)
;
N N 0.006 0.003
;
International Tables for Crystallography
(1992, Vol. C, Tables 4.2.6.8 and 6.1.1.4)
;

loop_
_geom_angle_atom_site_label_1
_geom_angle_atom_site_label_2
_geom_angle_atom_site_label_3
_geom_angle
P(1) Co(1) N(1) 96.62(6)
P(1) Co(1) N(2) 104.42(6)
P(1) Co(1) N(3) 98.08(6)
P(1) Co(1) N(4) 92.87(6)
N(1) Co(1) N(2) 89.77(8)
N(1) Co(1) N(3) 162.78(10)
N(1) Co(1) N(4) 80.93(9)
N(2) Co(1) N(3) 95.19(8)
N(2) Co(1) N(4) 161.25(9)
N(3) Co(1) N(4) 89.41(9)
P(2) Co(2) N(5) 101.71(8)
P(2) Co(2) N(6) 102.73(7)
P(2) Co(2) N(7) 94.98(8)
P(2) Co(2) N(8) 94.13(7)
N(5) Co(2) N(6) 89.59(9)
N(5) Co(2) N(7) 162.33(12)
N(5) Co(2) N(8) 95.12(8)
N(6) Co(2) N(7) 81.04(10)
N(6) Co(2) N(8) 161.21(11)
N(7) Co(2) N(8) 89.36(9)
Co(1) P(1) C(28) 110.73(9)
Co(1) P(1) C(29) 120.85(6)
Co(1) P(1) C(35) 113.24(8)
C(28) P(1) C(29) 102.42(11)
C(28) P(1) C(35) 108.92(9)
C(29) P(1) C(35) 99.48(12)
Co(2) P(2) C(63) 111.11(9)
Co(2) P(2) C(69) 110.73(8)
Co(2) P(2) C(75) 121.36(9)
C(63) P(2) C(69) 111.84(11)
C(63) P(2) C(75) 100.25(9)
C(69) P(2) C(75) 100.83(11)
Co(1) N(1) C(1) 116.80(16)
Co(1) N(1) C(4) 133.5(2)
C(1) N(1) C(4) 109.5(2)
Co(1) N(2) C(6) 126.81(16)
Co(1) N(2) C(9) 126.00(16)
C(6) N(2) C(9) 107.16(19)
Co(1) N(3) C(11) 125.70(17)
Co(1) N(3) C(14) 126.34(16)
C(11) N(3) C(14) 107.6(2)
Co(1) N(4) C(16) 133.87(19)
Co(1) N(4) C(19) 117.21(16)
C(16) N(4) C(19) 108.8(2)
Co(2) N(5) C(51) 125.22(18)
Co(2) N(5) C(54) 126.57(17)
C(51) N(5) C(54) 108.0(2)
Co(2) N(6) C(56) 134.3(2)
Co(2) N(6) C(59) 116.76(18)
C(56) N(6) C(59) 108.9(2)
Co(2) N(7) C(41) 116.55(19)
Co(2) N(7) C(44) 133.7(2)
C(41) N(7) C(44) 109.2(2)
Co(2) N(8) C(46) 125.98(17)
Co(2) N(8) C(49) 125.98(17)
C(46) N(8) C(49) 107.4(2)
N(1) C(1) C(2) 108.7(2)
N(1) C(1) C(19) 112.5(2)
C(2) C(1) C(19) 138.8(2)
C(1) C(2) C(3) 107.2(3)
C(2) C(3) C(4) 108.7(2)
N(1) C(4) C(3) 105.9(2)
N(1) C(4) C(5) 118.8(2)
C(3) C(4) C(5) 134.9(2)
C(4) C(5) C(6) 123.6(2)
C(4) C(5) C(20) 120.4(2)
C(6) C(5) C(20) 115.9(2)
N(2) C(6) C(5) 125.2(2)
N(2) C(6) C(7) 108.0(2)
C(5) C(6) C(7) 126.8(2)
C(6) C(7) C(8) 108.8(2)
C(7) C(8) C(9) 107.5(2)
N(2) C(9) C(8) 108.5(2)
N(2) C(9) C(10) 123.0(2)
C(8) C(9) C(10) 128.5(2)
C(9) C(10) C(11) 125.7(2)
C(9) C(10) C(21) 118.8(2)
C(11) C(10) C(21) 115.5(2)
N(3) C(11) C(10) 123.5(2)
N(3) C(11) C(12) 108.3(2)
C(10) C(11) C(12) 128.2(2)
C(11) C(12) C(13) 107.8(2)
C(12) C(13) C(14) 108.4(2)
N(3) C(14) C(13) 107.9(2)
N(3) C(14) C(15) 125.4(2)
C(13) C(14) C(15) 126.5(2)
C(14) C(15) C(16) 123.5(2)
C(14) C(15) C(22) 116.7(2)
C(16) C(15) C(22) 119.8(2)
N(4) C(16) C(15) 118.6(2)
N(4) C(16) C(17) 106.9(2)
C(15) C(16) C(17) 134.3(2)
C(16) C(17) C(18) 108.4(2)
C(17) C(18) C(19) 106.8(2)
N(4) C(19) C(1) 112.3(2)
N(4) C(19) C(18) 109.1(2)
C(1) C(19) C(18) 138.5(2)
F(1) C(20) F(2) 106.8(3)
F(1) C(20) F(3) 105.6(3)
F(1) C(20) C(5) 113.1(3)
F(2) C(20) F(3) 104.4(3)
F(2) C(20) C(5) 113.7(3)
F(3) C(20) C(5) 112.5(3)
F(4) C(21) F(5) 107.2(4)
F(4) C(21) F(6) 100.6(3)
F(4) C(21) C(10) 113.8(2)
F(5) C(21) F(6) 106.1(3)
F(5) C(21) C(10) 116.4(3)
F(6) C(21) C(10) 111.4(3)
F(7) C(22) F(8) 105.5(2)
F(7) C(22) F(9) 105.3(2)
F(7) C(22) C(15) 112.9(3)
F(8) C(22) F(9) 105.5(3)
F(8) C(22) C(15) 113.4(2)
F(9) C(22) C(15) 113.6(2)
C(24) C(23) C(28) 120.6(2)
C(23) C(24) C(25) 120.2(3)
C(24) C(25) C(26) 119.8(3)
C(25) C(26) C(27) 120.9(3)
C(26) C(27) C(28) 120.1(3)
P(1) C(28) C(23) 122.20(18)
P(1) C(28) C(27) 119.24(19)
C(23) C(28) C(27) 118.4(2)
P(1) C(29) C(30) 124.8(2)
P(1) C(29) C(34) 116.34(18)
C(30) C(29) C(34) 118.9(2)
C(29) C(30) C(31) 120.5(2)
C(30) C(31) C(32) 120.0(2)
C(31) C(32) C(33) 120.1(3)
C(32) C(33) C(34) 119.9(3)
C(29) C(34) C(33) 120.6(2)
P(1) C(35) C(36) 125.5(2)
P(1) C(35) C(40) 115.58(15)
C(36) C(35) C(40) 118.8(2)
C(35) C(36) C(37) 120.0(2)
C(36) C(37) C(38) 120.6(2)
C(37) C(38) C(39) 120.1(2)
C(38) C(39) C(40) 120.1(3)
C(35) C(40) C(39) 120.4(2)
N(7) C(41) C(42) 108.6(3)
N(7) C(41) C(59) 113.0(2)
C(42) C(41) C(59) 138.4(3)
C(41) C(42) C(43) 107.4(3)
C(42) C(43) C(44) 108.4(3)
N(7) C(44) C(43) 106.4(2)
N(7) C(44) C(45) 118.6(2)
C(43) C(44) C(45) 134.8(3)
C(44) C(45) C(46) 123.4(3)
C(44) C(45) C(60) 120.0(3)
C(46) C(45) C(60) 116.6(2)
N(8) C(46) C(45) 125.7(2)
N(8) C(46) C(47) 108.0(2)
C(45) C(46) C(47) 126.3(2)
C(46) C(47) C(48) 108.4(2)
C(47) C(48) C(49) 108.2(2)
N(8) C(49) C(48) 107.8(2)
N(8) C(49) C(50) 122.7(2)
C(48) C(49) C(50) 129.5(2)
C(49) C(50) C(51) 125.8(2)
C(49) C(50) C(61) 118.4(2)
C(51) C(50) C(61) 115.8(2)
N(5) C(51) C(50) 123.7(2)
N(5) C(51) C(52) 108.2(2)
C(50) C(51) C(52) 128.0(2)
C(51) C(52) C(53) 108.0(2)
C(52) C(53) C(54) 108.6(3)
N(5) C(54) C(53) 107.2(2)
N(5) C(54) C(55) 125.9(2)
C(53) C(54) C(55) 126.9(3)
C(54) C(55) C(56) 123.4(2)
C(54) C(55) C(62) 116.4(3)
C(56) C(55) C(62) 120.1(2)
N(6) C(56) C(55) 118.9(2)
N(6) C(56) C(57) 106.7(3)
C(55) C(56) C(57) 134.2(2)
C(56) C(57) C(58) 108.3(2)
C(57) C(58) C(59) 107.6(3)
N(6) C(59) C(41) 112.3(2)
N(6) C(59) C(58) 108.5(2)
C(41) C(59) C(58) 139.2(3)
F(10) C(60) F(11) 105.9(4)
F(10) C(60) F(12) 105.6(3)
F(10) C(60) C(45) 112.5(3)
F(11) C(60) F(12) 106.4(4)
F(11) C(60) C(45) 113.1(3)
F(12) C(60) C(45) 112.8(4)
F(13) C(61) F(14) 106.2(4)
F(13) C(61) F(15) 100.6(4)
F(13) C(61) C(50) 115.6(3)
F(14) C(61) F(15) 104.9(3)
F(14) C(61) C(50) 115.6(2)
F(15) C(61) C(50) 112.3(4)
F(16) C(62) F(17) 105.9(3)
F(16) C(62) F(18) 105.1(3)
F(16) C(62) C(55) 114.1(4)
F(17) C(62) F(18) 106.0(4)
F(17) C(62) C(55) 113.8(3)
F(18) C(62) C(55) 111.2(3)
P(2) C(63) C(64) 116.50(19)
P(2) C(63) C(68) 125.51(18)
C(64) C(63) C(68) 118.0(2)
C(63) C(64) C(65) 120.9(2)
C(64) C(65) C(66) 120.2(2)
C(65) C(66) C(67) 119.6(2)
C(66) C(67) C(68) 120.2(3)
C(63) C(68) C(67) 121.0(3)
P(2) C(69) C(70) 124.2(2)
P(2) C(69) C(74) 116.6(2)
C(70) C(69) C(74) 119.0(2)
C(69) C(70) C(71) 120.0(3)
C(70) C(71) C(72) 120.3(3)
C(71) C(72) C(73) 120.1(3)
C(72) C(73) C(74) 120.3(3)
C(69) C(74) C(73) 120.3(3)
P(2) C(75) C(76) 117.51(19)
P(2) C(75) C(80) 123.5(2)
C(76) C(75) C(80) 118.9(2)
C(75) C(76) C(77) 119.6(2)
C(76) C(77) C(78) 120.8(3)
C(77) C(78) C(79) 119.9(3)
C(78) C(79) C(80) 120.1(3)
C(75) C(80) C(79) 120.7(3)
C(1) C(2) H(35) 126.1
C(3) C(2) H(35) 126.7
C(2) C(3) H(42) 126.0
C(4) C(3) H(42) 125.3
C(6) C(7) H(34) 125.4
C(8) C(7) H(34) 125.8
C(7) C(8) H(31) 126.6
C(9) C(8) H(31) 125.9
C(11) C(12) H(38) 125.8
C(13) C(12) H(38) 126.3
C(12) C(13) H(32) 126.1
C(14) C(13) H(32) 125.5
C(16) C(17) H(41) 125.6
C(18) C(17) H(41) 126.0
C(17) C(18) H(39) 126.8
C(19) C(18) H(39) 126.5
C(24) C(23) H(24) 120.0
C(28) C(23) H(24) 119.4
C(23) C(24) H(36) 120.0
C(25) C(24) H(36) 119.8
C(24) C(25) H(46) 119.9
C(26) C(25) H(46) 120.3
C(25) C(26) H(29) 119.5
C(27) C(26) H(29) 119.6
C(26) C(27) H(26) 120.5
C(28) C(27) H(26) 119.4
C(29) C(30) H(30) 119.7
C(31) C(30) H(30) 119.8
C(30) C(31) H(37) 120.1
C(32) C(31) H(37) 119.9
C(31) C(32) H(33) 119.8
C(33) C(32) H(33) 120.1
C(32) C(33) H(27) 120.0
C(34) C(33) H(27) 120.0
C(29) C(34) H(28) 119.6
C(33) C(34) H(28) 119.8
C(35) C(36) H(43) 119.9
C(37) C(36) H(43) 120.1
C(36) C(37) H(40) 119.7
C(38) C(37) H(40) 119.7
C(37) C(38) H(44) 119.9
C(39) C(38) H(44) 120.0
C(38) C(39) H(45) 119.9
C(40) C(39) H(45) 119.9
C(35) C(40) H(25) 119.7
C(39) C(40) H(25) 120.0
C(41) C(42) H(17) 126.0(5)
C(43) C(42) H(17) 126.6(5)
C(42) C(43) H(19) 126.1(4)
C(44) C(43) H(19) 125.5(5)
C(46) C(47) H(8) 125.4(4)
C(48) C(47) H(8) 126.1(4)
C(47) C(48) H(20) 126.2(3)
C(49) C(48) H(20) 125.5(4)
C(51) C(52) H(15) 125.8(4)
C(53) C(52) H(15) 126.2(4)
C(52) C(53) H(12) 126.3(4)
C(54) C(53) H(12) 125.2(3)
C(56) C(57) H(10) 125.7(5)
C(58) C(57) H(10) 126.0(5)
C(57) C(58) H(5) 126.7(4)
C(59) C(58) H(5) 125.7(4)
C(63) C(64) H(7) 119.4(2)
C(65) C(64) H(7) 119.7(3)
C(64) C(65) H(9) 120.0(3)
C(66) C(65) H(9) 119.8(3)
C(65) C(66) H(16) 120.2(4)
C(67) C(66) H(16) 120.2(4)
C(66) C(67) H(23) 119.7(4)
C(68) C(67) H(23) 120.1(4)
C(63) C(68) H(21) 119.5(3)
C(67) C(68) H(21) 119.6(4)
C(69) C(70) H(1) 119.7(3)
C(71) C(70) H(1) 120.3(3)
C(70) C(71) H(22) 119.9(5)
C(72) C(71) H(22) 119.8(4)
C(71) C(72) H(11) 119.9(5)
C(73) C(72) H(11) 120.0(5)
C(72) C(73) H(14) 119.8(5)
C(74) C(73) H(14) 119.8(4)
C(69) C(74) H(6) 119.5(3)
C(73) C(74) H(6) 120.2(3)
C(75) C(76) H(2) 119.8(3)
C(77) C(76) H(2) 120.6(4)
C(76) C(77) H(4) 119.5(3)
C(78) C(77) H(4) 119.7(3)
C(77) C(78) H(18) 120.0(4)
C(79) C(78) H(18) 120.1(4)
C(78) C(79) H(13) 119.8(4)
C(80) C(79) H(13) 120.0(4)
C(75) C(80) H(3) 119.5(3)
C(79) C(80) H(3) 119.9(3)

loop_
_geom_bond_atom_site_label_1
_geom_bond_atom_site_label_2
_geom_bond_distance
Co(1) P(1) 2.2034(6)
Co(1) N(1) 1.875(2)
Co(1) N(2) 1.8847(17)
Co(1) N(3) 1.886(2)
Co(1) N(4) 1.873(2)
Co(2) P(2) 2.2127(7)
Co(2) N(5) 1.887(2)
Co(2) N(6) 1.879(2)
Co(2) N(7) 1.875(2)
Co(2) N(8) 1.8878(18)
P(1) C(28) 1.822(2)
P(1) C(29) 1.840(2)
P(1) C(35) 1.830(2)
P(2) C(63) 1.830(2)
P(2) C(69) 1.827(2)
P(2) C(75) 1.829(2)
F(1) C(20) 1.339(3)
F(2) C(20) 1.324(4)
F(3) C(20) 1.342(6)
F(4) C(21) 1.320(5)
F(5) C(21) 1.259(5)
F(6) C(21) 1.339(4)
F(7) C(22) 1.324(5)
F(8) C(22) 1.337(4)
F(9) C(22) 1.331(4)
F(10) C(60) 1.324(5)
F(11) C(60) 1.333(5)
F(12) C(60) 1.329(6)
F(13) C(61) 1.318(5)
F(14) C(61) 1.269(5)
F(15) C(61) 1.291(6)
F(16) C(62) 1.330(4)
F(17) C(62) 1.318(5)
F(18) C(62) 1.335(7)
N(1) C(1) 1.359(3)
N(1) C(4) 1.376(3)
N(2) C(6) 1.388(3)
N(2) C(9) 1.385(3)
N(3) C(11) 1.381(3)
N(3) C(14) 1.387(3)
N(4) C(16) 1.376(3)
N(4) C(19) 1.356(3)
N(5) C(51) 1.376(3)
N(5) C(54) 1.393(3)
N(6) C(56) 1.375(3)
N(6) C(59) 1.365(3)
N(7) C(41) 1.361(3)
N(7) C(44) 1.371(4)
N(8) C(46) 1.387(3)
N(8) C(49) 1.384(3)
C(1) C(2) 1.423(4)
C(1) C(19) 1.397(3)
C(2) C(3) 1.348(5)
C(3) C(4) 1.451(5)
C(4) C(5) 1.382(4)
C(5) C(6) 1.413(4)
C(5) C(20) 1.498(4)
C(6) C(7) 1.424(3)
C(7) C(8) 1.342(4)
C(8) C(9) 1.433(3)
C(9) C(10) 1.404(4)
C(10) C(11) 1.393(3)
C(10) C(21) 1.515(4)
C(11) C(12) 1.438(4)
C(12) C(13) 1.340(4)
C(13) C(14) 1.435(4)
C(14) C(15) 1.401(4)
C(15) C(16) 1.387(4)
C(15) C(22) 1.512(4)
C(16) C(17) 1.436(4)
C(17) C(18) 1.357(5)
C(18) C(19) 1.424(3)
C(23) C(24) 1.391(3)
C(23) C(28) 1.392(3)
C(24) C(25) 1.381(5)
C(25) C(26) 1.366(5)
C(26) C(27) 1.389(4)
C(27) C(28) 1.400(3)
C(29) C(30) 1.375(3)
C(29) C(34) 1.400(3)
C(30) C(31) 1.392(5)
C(31) C(32) 1.384(5)
C(32) C(33) 1.373(4)
C(33) C(34) 1.385(5)
C(35) C(36) 1.393(2)
C(35) C(40) 1.399(3)
C(36) C(37) 1.382(3)
C(37) C(38) 1.382(5)
C(38) C(39) 1.370(4)
C(39) C(40) 1.386(4)
C(41) C(42) 1.426(4)
C(41) C(59) 1.390(4)
C(42) C(43) 1.343(6)
C(43) C(44) 1.451(4)
C(44) C(45) 1.381(4)
C(45) C(46) 1.406(4)
C(45) C(60) 1.516(5)
C(46) C(47) 1.430(4)
C(47) C(48) 1.331(6)
C(48) C(49) 1.439(3)
C(49) C(50) 1.397(4)
C(50) C(51) 1.401(3)
C(50) C(61) 1.501(4)
C(51) C(52) 1.436(4)
C(52) C(53) 1.340(5)
C(53) C(54) 1.438(5)
C(54) C(55) 1.400(4)
C(55) C(56) 1.386(5)
C(55) C(62) 1.502(5)
C(56) C(57) 1.445(5)
C(57) C(58) 1.346(6)
C(58) C(59) 1.423(4)
C(63) C(64) 1.381(3)
C(63) C(68) 1.373(4)
C(64) C(65) 1.385(3)
C(65) C(66) 1.368(5)
C(66) C(67) 1.361(5)
C(67) C(68) 1.391(4)
C(69) C(70) 1.389(3)
C(69) C(74) 1.396(3)
C(70) C(71) 1.386(4)
C(71) C(72) 1.378(7)
C(72) C(73) 1.372(6)
C(73) C(74) 1.378(5)
C(75) C(76) 1.402(4)
C(75) C(80) 1.377(3)
C(76) C(77) 1.387(4)
C(77) C(78) 1.370(5)
C(78) C(79) 1.373(5)
C(79) C(80) 1.389(4)
C(2) H(35) 0.950
C(3) H(42) 0.950
C(7) H(34) 0.950
C(8) H(31) 0.950
C(12) H(38) 0.950
C(13) H(32) 0.950
C(17) H(41) 0.950
C(18) H(39) 0.950
C(23) H(24) 0.950
C(24) H(36) 0.950
C(25) H(46) 0.950
C(26) H(29) 0.950
C(27) H(26) 0.950
C(30) H(30) 0.950
C(31) H(37) 0.950
C(32) H(33) 0.950
C(33) H(27) 0.950
C(34) H(28) 0.950
C(36) H(43) 0.950
C(37) H(40) 0.950
C(38) H(44) 0.950
C(39) H(45) 0.950
C(40) H(25) 0.950
C(42) H(17) 0.950(5)
C(43) H(19) 0.950(6)
C(47) H(8) 0.950(4)
C(48) H(20) 0.950(4)
C(52) H(15) 0.950(4)
C(53) H(12) 0.950(5)
C(57) H(10) 0.950(4)
C(58) H(5) 0.950(6)
C(64) H(7) 0.950(4)
C(65) H(9) 0.950(4)
C(66) H(16) 0.950(3)
C(67) H(23) 0.950(6)
C(68) H(21) 0.950(4)
C(70) H(1) 0.950(4)
C(71) H(22) 0.950(5)
C(72) H(11) 0.950(6)
C(73) H(14) 0.950(5)
C(74) H(6) 0.950(4)
C(76) H(2) 0.950(4)
C(77) H(4) 0.950(5)
C(78) H(18) 0.950(4)
C(79) H(13) 0.950(5)
C(80) H(3) 0.950(5)

loop_
_geom_contact_atom_site_label_1
_geom_contact_atom_site_label_2
_geom_contact_distance
_geom_contact_site_symmetry_2
Co(1) C(18) 3.584(3) 75702
F(1) F(8) 3.305(5) 75702
F(1) F(9) 3.580(5) 75702
F(2) F(9) 3.506(5) 75702
F(2) C(38) 3.577(4) 65501
F(2) C(39) 3.552(4) 65501
F(3) F(12) 3.389(4) 65501
F(3) C(67) 3.574(4) 65501
F(3) C(68) 3.301(4) 65501
F(3) C(70) 3.395(4) 65501
F(4) F(10) 3.404(4) 66702
F(4) F(11) 3.013(4) 66702
F(4) C(72) 3.283(5) .
F(5) F(5) 3.252(9) 76702
F(5) F(13) 3.483(8) 76702
F(6) F(11) 2.916(5) 66702
F(6) F(13) 2.889(5) 76702
F(6) F(14) 3.156(4) 76702
F(6) F(17) 2.987(4) 55601
F(6) C(61) 3.533(4) 76702
F(7) F(9) 3.149(3) 65702
F(7) F(16) 3.208(3) 65602
F(7) C(13) 3.548(3) 65702
F(8) F(1) 3.305(5) 75702
F(8) F(10) 3.444(3) 54501
F(8) F(16) 3.409(4) 65602
F(8) C(57) 3.554(4) 65602
F(9) F(1) 3.580(5) 75702
F(9) F(2) 3.506(5) 75702
F(9) F(7) 3.149(3) 65702
F(9) C(3) 3.034(3) 75702
F(10) F(4) 3.404(4) 66702
F(10) F(8) 3.444(3) 56501
F(10) F(16) 2.995(5) 66602
F(10) F(17) 3.160(5) 66602
F(10) C(62) 3.550(6) 66602
F(11) F(4) 3.013(4) 66702
F(11) F(6) 2.916(5) 66702
F(11) F(17) 3.239(6) 66602
F(11) C(21) 3.585(5) 66702
F(12) F(3) 3.389(4) 45501
F(13) F(5) 3.483(8) 76702
F(13) F(6) 2.889(5) 76702
F(13) C(8) 3.308(5) 76702
F(13) C(9) 3.509(4) 76702
F(13) C(10) 3.594(4) 76702
F(13) C(21) 3.465(6) 76702
F(14) F(6) 3.156(4) 76702
F(14) C(32) 3.324(5) .
F(15) C(24) 3.532(6) 56501
F(16) F(7) 3.208(3) 65602
F(16) F(8) 3.409(4) 65602
F(16) F(10) 2.995(5) 66602
F(16) C(12) 3.589(4) 55401
F(17) F(6) 2.987(4) 55401
F(17) F(10) 3.160(5) 66602
F(17) F(11) 3.239(6) 66602
F(17) C(43) 3.521(5) 66602
F(18) C(2) 3.386(4) 75602
N(1) C(16) 3.543(3) 75702
N(2) C(17) 3.595(4) 75702
N(2) C(18) 3.354(4) 75702
N(4) C(19) 3.582(3) 75702
N(5) C(42) 3.535(5) 66602
N(8) C(58) 3.341(4) 66602
C(2) F(18) 3.386(4) 75602
C(2) C(14) 3.443(4) 75702
C(3) F(9) 3.034(3) 75702
C(6) C(17) 3.553(4) 75702
C(8) F(13) 3.308(5) 76702
C(9) F(13) 3.509(4) 76702
C(10) F(13) 3.594(4) 76702
C(12) F(16) 3.589(4) 55601
C(13) F(7) 3.548(3) 65702
C(14) C(2) 3.443(4) 75702
C(16) N(1) 3.543(3) 75702
C(17) N(2) 3.595(4) 75702
C(17) C(6) 3.553(4) 75702
C(18) Co(1) 3.584(3) 75702
C(18) N(2) 3.354(4) 75702
C(19) N(4) 3.582(3) 75702
C(21) F(11) 3.585(5) 66702
C(21) F(13) 3.465(6) 76702
C(24) F(15) 3.532(6) 54501
C(32) F(14) 3.324(5) .
C(38) F(2) 3.577(4) 45501
C(39) F(2) 3.552(4) 45501
C(42) N(5) 3.535(5) 66602
C(42) C(54) 3.565(5) 66602
C(43) F(17) 3.521(5) 66602
C(43) C(54) 3.576(6) 66602
C(46) C(57) 3.419(5) 66602
C(46) C(58) 3.540(5) 66602
C(49) C(58) 3.547(5) 66602
C(54) C(42) 3.565(5) 66602
C(54) C(43) 3.576(6) 66602
C(57) F(8) 3.554(4) 65602
C(57) C(46) 3.419(5) 66602
C(58) N(8) 3.341(4) 66602
C(58) C(46) 3.540(5) 66602
C(58) C(49) 3.547(5) 66602
C(61) F(6) 3.533(4) 76702
C(62) F(10) 3.550(6) 66602
C(67) F(3) 3.574(4) 45501
C(68) F(3) 3.301(4) 45501
C(70) F(3) 3.395(4) 45501
C(72) F(4) 3.283(5) .
C(76) C(77) 3.575(3) 65602
C(77) C(76) 3.575(3) 65602
C(77) C(77) 3.402(4) 65602
F(1) H(8) 2.836(3) 76702
F(1) H(22) 3.246(5) 65501
F(1) H(41) 3.437 75702
F(2) H(1) 3.579(4) 65501
F(2) H(21) 2.964(5) 65501
F(2) H(23) 3.573(6) 65501
F(2) H(44) 2.946 65501
F(2) H(45) 2.893 65501
F(3) H(1) 2.755(4) 65501
F(3) H(21) 2.528(4) 65501
F(3) H(22) 3.266(4) 65501
F(3) H(23) 3.094(4) 65501
F(4) H(11) 2.388(5) .
F(5) H(11) 3.480(7) .
F(5) H(31) 3.179 76702
F(5) H(37) 3.387 76702
F(6) H(37) 3.476 76702
F(7) H(10) 3.403(4) 65602
F(7) H(32) 2.623 65702
F(8) H(8) 3.247(4) 54501
F(8) H(10) 2.636(4) 65602
F(8) H(32) 3.549 65702
F(9) H(32) 2.831 65702
F(9) H(42) 2.765 75702
F(10) H(10) 3.219(5) 66602
F(10) H(38) 2.708 66702
F(11) H(37) 3.072 45501
F(11) H(38) 3.553 66702
F(13) H(31) 3.131 76702
F(13) H(39) 2.783 56501
F(14) H(12) 3.555(5) 76602
F(14) H(19) 3.568(5) 65501
F(14) H(33) 2.682 .
F(14) H(37) 3.563 .
F(15) H(12) 2.766(5) 76602
F(15) H(36) 2.746 56501
F(15) H(39) 3.239 56501
F(16) H(32) 3.378 55401
F(16) H(38) 3.153 55401
F(16) H(40) 3.198 65602
F(17) H(19) 3.064(5) 66602
F(17) H(38) 3.104 55401
F(18) H(35) 2.627 75602
N(2) H(39) 3.186 75702
N(5) H(17) 3.567(5) 66602
N(8) H(5) 3.362(4) 66602
C(3) H(44) 3.567 65501
C(5) H(41) 3.422 75702
C(6) H(41) 3.283 75702
C(7) H(20) 3.094(4) 76702
C(8) H(11) 3.459(4) 76702
C(8) H(20) 3.035(5) 76702
C(9) H(39) 3.197 75702
C(10) H(39) 3.440 75702
C(12) H(35) 3.542 75702
C(13) H(35) 3.346 75702
C(14) H(35) 3.387 75702
C(17) H(20) 3.152(4) 54501
C(18) H(20) 3.249(4) 54501
C(20) H(21) 3.334(5) 65501
C(21) H(11) 3.347(6) .
C(22) H(10) 3.540(4) 65602
C(22) H(32) 3.230 65702
C(23) H(5) 3.231(4) 65602
C(23) H(9) 2.945(4) 65602
C(24) H(5) 3.206(5) 65602
C(24) H(9) 3.159(5) 65602
C(24) H(17) 3.410(4) 65602
C(25) H(9) 3.437(5) 65602
C(25) H(27) 3.416 75602
C(26) H(9) 3.505(4) 65602
C(26) H(13) 3.485(5) 75602
C(26) H(16) 3.570(6) 65501
C(26) H(16) 3.372(5) 65602
C(26) H(27) 3.352 75602
C(27) H(9) 3.310(3) 65602
C(27) H(16) 3.341(5) 65501
C(27) H(23) 3.298(5) 65501
C(28) H(9) 3.025(3) 65602
C(29) H(14) 3.569(5) .
C(30) H(14) 3.288(5) .
C(30) H(23) 3.171(5) 65501
C(31) H(14) 3.082(5) .
C(31) H(23) 3.226(6) 65501
C(32) H(6) 3.343(5) .
C(32) H(14) 3.202(5) .
C(32) H(16) 3.593(5) 65501
C(33) H(6) 3.044(5) .
C(33) H(14) 3.468(5) .
C(33) H(16) 3.454(5) 65501
C(33) H(29) 3.419 75602
C(33) H(46) 3.528 75602
C(36) H(4) 3.307(5) .
C(36) H(7) 3.415(3) 65602
C(36) H(9) 3.231(4) 65602
C(37) H(4) 3.094(5) .
C(37) H(7) 3.371(3) 65602
C(37) H(10) 3.543(5) 65602
C(38) H(2) 3.133(5) .
C(38) H(4) 3.402(5) .
C(38) H(13) 3.595(4) 65602
C(38) H(42) 3.462 45501
C(39) H(2) 3.134(5) .
C(46) H(10) 3.447(5) 66602
C(47) H(10) 3.464(6) 66602
C(47) H(41) 3.126 56501
C(48) H(5) 3.367(5) 66602
C(48) H(39) 3.543 56501
C(48) H(41) 2.947 56501
C(49) H(5) 3.184(5) 66602
C(51) H(17) 3.425(6) 66602
C(52) H(15) 3.100(5) 76602
C(52) H(17) 3.501(7) 66602
C(53) H(15) 3.423(4) 76602
C(53) H(46) 3.594 75602
C(56) H(40) 3.225 65602
C(57) H(40) 3.037 65602
C(57) H(43) 3.325 65602
C(58) H(24) 3.392 65602
C(58) H(36) 3.470 65602
C(58) H(43) 3.201 65602
C(62) H(35) 3.562 75602
C(63) H(18) 3.259(3) 65602
C(64) H(4) 3.071(4) 65602
C(64) H(18) 3.140(4) 65602
C(64) H(43) 3.543 65602
C(65) H(4) 3.224(4) 65602
C(65) H(18) 2.990(5) 65602
C(65) H(28) 3.527 65602
C(65) H(43) 3.382 65602
C(66) H(18) 2.940(5) 65602
C(66) H(26) 3.145 45501
C(66) H(29) 3.437 45501
C(67) H(18) 2.996(5) 65602
C(67) H(26) 3.042 45501
C(68) H(18) 3.147(4) 65602
C(70) H(45) 3.573 .
C(71) H(45) 3.270 .
C(72) H(25) 3.375 .
C(72) H(31) 3.223 76702
C(72) H(45) 3.255 .
C(73) H(25) 3.207 .
C(73) H(31) 3.550 76702
C(73) H(45) 3.551 .
C(76) H(4) 3.548(3) 65602
C(77) H(4) 3.560(4) 65602
C(77) H(27) 3.428 .
C(77) H(28) 3.055 .
C(78) H(2) 3.532(3) 65602
C(78) H(27) 3.277 .
C(78) H(28) 3.503 .
C(78) H(29) 3.144 75602
C(79) H(27) 3.395 .
C(79) H(29) 3.221 75602
C(79) H(40) 3.399 65602
C(79) H(44) 3.346 65602
C(80) H(40) 3.235 65602
H(1) F(2) 3.579(4) 45501
H(1) F(3) 2.755(4) 45501
H(2) C(38) 3.133(5) .
H(2) C(39) 3.134(5) .
H(2) C(78) 3.532(3) 65602
H(2) H(18) 3.416(3) 65602
H(2) H(44) 3.208 .
H(2) H(45) 3.212 .
H(3) H(40) 2.984 65602
H(4) C(36) 3.307(5) .
H(4) C(37) 3.094(5) .
H(4) C(38) 3.402(5) .
H(4) C(64) 3.071(4) 65602
H(4) C(65) 3.224(4) 65602
H(4) C(76) 3.548(3) 65602
H(4) C(77) 3.560(4) 65602
H(4) H(7) 2.970(4) 65602
H(4) H(9) 3.242(5) 65602
H(4) H(28) 2.832 .
H(4) H(40) 3.283 .
H(5) N(8) 3.362(4) 66602
H(5) C(23) 3.231(4) 65602
H(5) C(24) 3.206(5) 65602
H(5) C(48) 3.367(5) 66602
H(5) C(49) 3.184(5) 66602
H(5) H(24) 2.714 65602
H(5) H(36) 2.659 65602
H(5) H(41) 3.551 65602
H(5) H(43) 3.111 65602
H(6) C(32) 3.343(5) .
H(6) C(33) 3.044(5) .
H(6) H(27) 2.962 .
H(6) H(33) 3.484 .
H(7) C(36) 3.415(3) 65602
H(7) C(37) 3.371(3) 65602
H(7) H(4) 2.970(4) 65602
H(7) H(40) 2.902 65602
H(7) H(43) 2.989 65602
H(8) F(1) 2.836(3) 76702
H(8) F(8) 3.247(4) 56501
H(8) H(10) 3.549(6) 66602
H(8) H(34) 3.266 76702
H(8) H(41) 2.931 56501
H(9) C(23) 2.945(4) 65602
H(9) C(24) 3.159(5) 65602
H(9) C(25) 3.437(5) 65602
H(9) C(26) 3.505(4) 65602
H(9) C(27) 3.310(3) 65602
H(9) C(28) 3.025(3) 65602
H(9) C(36) 3.231(4) 65602
H(9) H(4) 3.242(5) 65602
H(9) H(18) 3.472(5) 65602
H(9) H(24) 3.319 65602
H(9) H(28) 2.958 65602
H(9) H(43) 2.659 65602
H(10) F(7) 3.403(4) 65602
H(10) F(8) 2.636(4) 65602
H(10) F(10) 3.219(5) 66602
H(10) C(22) 3.540(4) 65602
H(10) C(37) 3.543(5) 65602
H(10) C(46) 3.447(5) 66602
H(10) C(47) 3.464(6) 66602
H(10) H(8) 3.549(6) 66602
H(10) H(40) 3.016 65602
H(10) H(41) 3.532 65602
H(10) H(43) 3.335 65602
H(11) F(4) 2.388(5) .
H(11) F(5) 3.480(7) .
H(11) C(8) 3.459(4) 76702
H(11) C(21) 3.347(6) .
H(11) H(25) 3.351 .
H(11) H(31) 2.753 76702
H(11) H(34) 3.295 76702
H(11) H(45) 3.562 .
H(12) F(14) 3.555(5) 76602
H(12) F(15) 2.766(5) 76602
H(12) H(15) 3.243(4) 76602
H(12) H(46) 3.234 75602
H(13) C(26) 3.485(5) 75602
H(13) C(38) 3.595(4) 65602
H(13) H(29) 2.966 75602
H(13) H(40) 3.286 65602
H(13) H(42) 3.336 75602
H(13) H(44) 2.889 65602
H(14) C(29) 3.569(5) .
H(14) C(30) 3.288(5) .
H(14) C(31) 3.082(5) .
H(14) C(32) 3.202(5) .
H(14) C(33) 3.468(5) .
H(14) H(25) 3.071 .
H(14) H(31) 3.356 76702
H(14) H(37) 3.424 .
H(15) C(52) 3.100(5) 76602
H(15) C(53) 3.423(4) 76602
H(15) H(12) 3.243(4) 76602
H(15) H(15) 2.570(6) 76602
H(15) H(33) 3.334 .
H(16) C(26) 3.570(6) 45501
H(16) C(26) 3.372(5) 65602
H(16) C(27) 3.341(5) 45501
H(16) C(32) 3.593(5) 45501
H(16) C(33) 3.454(5) 45501
H(16) H(18) 3.411(5) 65602
H(16) H(26) 2.659 45501
H(16) H(29) 3.109 45501
H(16) H(29) 3.450 65602
H(17) N(5) 3.567(5) 66602
H(17) C(24) 3.410(4) 65602
H(17) C(51) 3.425(6) 66602
H(17) C(52) 3.501(7) 66602
H(17) H(33) 3.561 45501
H(17) H(36) 2.849 65602
H(17) H(46) 3.416 65602
H(18) C(63) 3.259(3) 65602
H(18) C(64) 3.140(4) 65602
H(18) C(65) 2.990(5) 65602
H(18) C(66) 2.940(5) 65602
H(18) C(67) 2.996(5) 65602
H(18) C(68) 3.147(4) 65602
H(18) H(2) 3.416(3) 65602
H(18) H(9) 3.472(5) 65602
H(18) H(16) 3.411(5) 65602
H(18) H(23) 3.484(5) 65602
H(18) H(28) 3.600 .
H(18) H(29) 2.824 75602
H(19) F(14) 3.568(5) 45501
H(19) F(17) 3.064(5) 66602
H(19) H(33) 3.108 45501
H(19) H(37) 3.157 45501
H(20) C(7) 3.094(4) 76702
H(20) C(8) 3.035(5) 76702
H(20) C(17) 3.152(4) 56501
H(20) C(18) 3.249(4) 56501
H(20) H(31) 3.167 76702
H(20) H(34) 3.264 76702
H(20) H(39) 2.789 56501
H(20) H(41) 2.565 56501
H(21) F(2) 2.964(5) 45501
H(21) F(3) 2.528(4) 45501
H(21) C(20) 3.334(5) 45501
H(22) F(1) 3.246(5) 45501
H(22) F(3) 3.266(4) 45501
H(22) H(34) 3.532 76702
H(22) H(45) 3.593 .
H(23) F(2) 3.573(6) 45501
H(23) F(3) 3.094(4) 45501
H(23) C(27) 3.298(5) 45501
H(23) C(30) 3.171(5) 45501
H(23) C(31) 3.226(6) 45501
H(23) H(18) 3.484(5) 65602
H(23) H(26) 2.435 45501
H(23) H(30) 3.378 45501
H(23) H(37) 3.451 45501
H(24) C(58) 3.392 65602
H(24) H(5) 2.714 65602
H(24) H(9) 3.319 65602
H(25) C(72) 3.375 .
H(25) C(73) 3.207 .
H(25) H(11) 3.351 .
H(25) H(14) 3.071 .
H(26) C(66) 3.145 65501
H(26) C(67) 3.042 65501
H(26) H(16) 2.659 65501
H(26) H(23) 2.435 65501
H(27) C(25) 3.416 75602
H(27) C(26) 3.352 75602
H(27) C(77) 3.428 .
H(27) C(78) 3.277 .
H(27) C(79) 3.395 .
H(27) H(6) 2.962 .
H(27) H(29) 2.732 75602
H(27) H(46) 2.874 75602
H(28) C(65) 3.527 65602
H(28) C(77) 3.055 .
H(28) C(78) 3.503 .
H(28) H(4) 2.832 .
H(28) H(9) 2.958 65602
H(28) H(18) 3.600 .
H(29) C(33) 3.419 75602
H(29) C(66) 3.437 65501
H(29) C(78) 3.144 75602
H(29) C(79) 3.221 75602
H(29) H(13) 2.966 75602
H(29) H(16) 3.109 65501
H(29) H(16) 3.450 65602
H(29) H(18) 2.824 75602
H(29) H(27) 2.732 75602
H(30) H(23) 3.378 65501
H(31) F(5) 3.179 76702
H(31) F(13) 3.131 76702
H(31) C(72) 3.223 76702
H(31) C(73) 3.550 76702
H(31) H(11) 2.753 76702
H(31) H(14) 3.356 76702
H(31) H(20) 3.167 76702
H(32) F(7) 2.623 65702
H(32) F(8) 3.549 65702
H(32) F(9) 2.831 65702
H(32) F(16) 3.378 55601
H(32) C(22) 3.230 65702
H(33) F(14) 2.682 .
H(33) H(6) 3.484 .
H(33) H(15) 3.334 .
H(33) H(17) 3.561 65501
H(33) H(19) 3.108 65501
H(33) H(46) 3.305 75602
H(34) H(8) 3.266 76702
H(34) H(11) 3.295 76702
H(34) H(20) 3.264 76702
H(34) H(22) 3.532 76702
H(35) F(18) 2.627 75602
H(35) C(12) 3.542 75702
H(35) C(13) 3.346 75702
H(35) C(14) 3.387 75702
H(35) C(62) 3.562 75602
H(36) F(15) 2.746 54501
H(36) C(58) 3.470 65602
H(36) H(5) 2.659 65602
H(36) H(17) 2.849 65602
H(37) F(5) 3.387 76702
H(37) F(6) 3.476 76702
H(37) F(11) 3.072 65501
H(37) F(14) 3.563 .
H(37) H(14) 3.424 .
H(37) H(19) 3.157 65501
H(37) H(23) 3.451 65501
H(38) F(10) 2.708 66702
H(38) F(11) 3.553 66702
H(38) F(16) 3.153 55601
H(38) F(17) 3.104 55601
H(39) F(13) 2.783 54501
H(39) F(15) 3.239 54501
H(39) N(2) 3.186 75702
H(39) C(9) 3.197 75702
H(39) C(10) 3.440 75702
H(39) C(48) 3.543 54501
H(39) H(20) 2.789 54501
H(40) F(16) 3.198 65602
H(40) C(56) 3.225 65602
H(40) C(57) 3.037 65602
H(40) C(79) 3.399 65602
H(40) C(80) 3.235 65602
H(40) H(3) 2.984 65602
H(40) H(4) 3.283 .
H(40) H(7) 2.902 65602
H(40) H(10) 3.016 65602
H(40) H(13) 3.286 65602
H(41) F(1) 3.437 75702
H(41) C(5) 3.422 75702
H(41) C(6) 3.283 75702
H(41) C(47) 3.126 54501
H(41) C(48) 2.947 54501
H(41) H(5) 3.551 65602
H(41) H(8) 2.931 54501
H(41) H(10) 3.532 65602
H(41) H(20) 2.565 54501
H(42) F(9) 2.765 75702
H(42) C(38) 3.462 65501
H(42) H(13) 3.336 75602
H(42) H(44) 2.625 65501
H(43) C(57) 3.325 65602
H(43) C(58) 3.201 65602
H(43) C(64) 3.543 65602
H(43) C(65) 3.382 65602
H(43) H(5) 3.111 65602
H(43) H(7) 2.989 65602
H(43) H(9) 2.659 65602
H(43) H(10) 3.335 65602
H(44) F(2) 2.946 45501
H(44) C(3) 3.567 45501
H(44) C(79) 3.346 65602
H(44) H(2) 3.208 .
H(44) H(13) 2.889 65602
H(44) H(42) 2.625 45501
H(45) F(2) 2.893 45501
H(45) C(70) 3.573 .
H(45) C(71) 3.270 .
H(45) C(72) 3.255 .
H(45) C(73) 3.551 .
H(45) H(2) 3.212 .
H(45) H(11) 3.562 .
H(45) H(22) 3.593 .
H(46) C(33) 3.528 75602
H(46) C(53) 3.594 75602
H(46) H(12) 3.234 75602
H(46) H(17) 3.416 65602
H(46) H(27) 2.874 75602
H(46) H(33) 3.305 75602
